data_7203189
loop_
_publ_author_name
'Smith, Martin B.'
'Dale, Sophie H.'
'Coles, Simon J.'
'Gelbrich, Thomas'
'Hursthouse, Michael B.'
'Light, Mark E.'

_publ_section_title
;
 Isomeric dinuclear gold(i) complexes with highly functionalised
 ditertiary phosphines: Self-assembly of dimers, rings and 1-D
 polymeric chains
;
_journal_issue 2
_journal_name_full CrystEngComm
_journal_page_first 140
_journal_paper_doi 10.1039/b516023e
_journal_volume 8
_journal_year 2006
_chemical_formula_moiety 'C34 H34 Au2 Cl2 N O0.50 P2'
_chemical_formula_sum 'C34 H34 Au2 Cl2 N O0.5 P2'
_chemical_formula_weight 991.40
_chemical_name_systematic
;
?
;
_space_group_IT_number 14
_symmetry_cell_setting monoclinic
_symmetry_space_group_name_Hall '-P 2yn'
_symmetry_space_group_name_H-M 'P 1 21/n 1'
_atom_sites_solution_hydrogens geom
_atom_sites_solution_primary direct
_atom_sites_solution_secondary difmap
_audit_creation_method SHELXL-97
_cell_angle_alpha 90.00
_cell_angle_beta 102.479(1)
_cell_angle_gamma 90.00
_cell_formula_units_Z 4
_cell_length_a 9.7931(3)
_cell_length_b 17.0401(5)
_cell_length_c 19.8613(7)
_cell_measurement_reflns_used 12312
_cell_measurement_temperature 120(2)
_cell_measurement_theta_max 27.48
_cell_measurement_theta_min 2.91
_cell_volume 3236.06(18)
_computing_cell_refinement
;
DENZO (Otwinowski and MInor, 1997), COLLECT (Hooft, 1998)
;
_computing_data_collection
;
DENZO (Otwinowski and Minor, 1997), COLLECT (Hooft, 1998)
;
_computing_data_reduction
;
DENZO (Otwinowski and MInor, 1997), COLLECT (Hooft, 1998),
MAXUS (Mackay et al., 1998)
;
_computing_molecular_graphics 'CAMERON (Watkin, et al., 1993)'
_computing_publication_material 'WINGX (Farrugia, 1998)'
_computing_structure_refinement 'SHELXL-97 (Sheldrick, 1997)'
_computing_structure_solution 'SHELXS-97 (Sheldrick, 1990)'
_diffrn_ambient_temperature 120(2)
_diffrn_detector_area_resol_mean 9.091
_diffrn_measured_fraction_theta_full 0.994
_diffrn_measured_fraction_theta_max 0.994
_diffrn_measurement_device_type 'Bruker Nonius Kappa CCD Area detector'
_diffrn_measurement_method '\f and \w scans to fill the asymmetric unit'
_diffrn_radiation_monochromator graphite
_diffrn_radiation_source 'sealed tube'
_diffrn_radiation_type MoK\a
_diffrn_radiation_wavelength 0.71073
_diffrn_reflns_av_R_equivalents 0.0574
_diffrn_reflns_av_sigmaI/netI 0.1003
_diffrn_reflns_limit_h_max 11
_diffrn_reflns_limit_h_min -11
_diffrn_reflns_limit_k_max 19
_diffrn_reflns_limit_k_min -20
_diffrn_reflns_limit_l_max 23
_diffrn_reflns_limit_l_min -23
_diffrn_reflns_number 9835
_diffrn_reflns_theta_full 25.03
_diffrn_reflns_theta_max 25.03
_diffrn_reflns_theta_min 3.18
_diffrn_standards_number 0
_exptl_absorpt_coefficient_mu 9.348
_exptl_absorpt_correction_T_max 0.652
_exptl_absorpt_correction_T_min 0.257
_exptl_absorpt_correction_type multi-scan
_exptl_absorpt_process_details 'SORTAV (Blessing, 1997)'
_exptl_crystal_colour Colourless
_exptl_crystal_density_diffrn 2.035
_exptl_crystal_density_method 'not measured'
_exptl_crystal_description Needle
_exptl_crystal_F_000 1884
_exptl_crystal_size_max 0.20
_exptl_crystal_size_mid 0.06
_exptl_crystal_size_min 0.05
_refine_diff_density_max 1.894
_refine_diff_density_min -1.509
_refine_diff_density_rms 0.243
_refine_ls_extinction_method none
_refine_ls_goodness_of_fit_ref 0.949
_refine_ls_hydrogen_treatment constr
_refine_ls_matrix_type full
_refine_ls_number_parameters 385
_refine_ls_number_reflns 5681
_refine_ls_number_restraints 3
_refine_ls_restrained_S_all 0.949
_refine_ls_R_factor_all 0.0789
_refine_ls_R_factor_gt 0.0445
_refine_ls_shift/su_max 0.005
_refine_ls_shift/su_mean 0.000
_refine_ls_structure_factor_coef Fsqd
_refine_ls_weighting_details 'calc w=1/[\s^2^(Fo^2^)+(0.0373P)^2^+0.0000P] where P=(Fo^2^+2Fc^2^)/3'
_refine_ls_weighting_scheme calc
_refine_ls_wR_factor_gt 0.0889
_refine_ls_wR_factor_ref 0.1006
_reflns_number_gt 3968
_reflns_number_total 5681
_reflns_threshold_expression I>2\s(I)
_cod_data_source_file b516023e.txt
_cod_data_source_block 4
_cod_depositor_comments
;
The following automatic conversions were performed:
'_symmetry_cell_setting' value 'Monoclinic' changed to 'monoclinic'
according to '/home/saulius/struct/CIF-dictionaries/cif_core.dic'
dictionary named 'cif_core.dic' version 2.4.1 from 2010-06-29.

Automatic conversion script
Id: cif_fix_enum 1527 2010-12-29 10:47:43Z saulius 
;
_cod_original_sg_symbol_H-M P21/n
_cod_original_formula_sum 'C34 H34 Au2 Cl2 N O0.50 P2'
_cod_database_code 7203189

loop_
_symmetry_equiv_pos_as_xyz
'x, y, z'
'-x+1/2, y+1/2, -z+1/2'
'-x, -y, -z'
'x-1/2, -y-1/2, z-1/2'

loop_
_atom_site_label
_atom_site_type_symbol
_atom_site_fract_x
_atom_site_fract_y
_atom_site_fract_z
_atom_site_U_iso_or_equiv
_atom_site_adp_type
_atom_site_occupancy
_atom_site_symmetry_multiplicity
_atom_site_calc_flag
_atom_site_refinement_flags
_atom_site_disorder_assembly
_atom_site_disorder_group
C1 C 0.2936(9) 0.3210(6) 0.2653(4) 0.017(2) Uani 1 1 d . . .
C2 C 0.1693(10) 0.3602(7) 0.2696(5) 0.031(3) Uani 1 1 d . . .
H2 H 0.1251 0.3499 0.3068 0.037 Uiso 1 1 calc R . .
C3 C 0.1114(10) 0.4147(7) 0.2186(5) 0.034(3) Uani 1 1 d . . .
H3 H 0.0290 0.4427 0.2215 0.040 Uiso 1 1 calc R . .
C4 C 0.1748(10) 0.4274(7) 0.1642(5) 0.033(3) Uani 1 1 d . . .
H4 H 0.1374 0.4648 0.1297 0.040 Uiso 1 1 calc R . .
C5 C 0.2927(10) 0.3855(6) 0.1600(5) 0.026(3) Uani 1 1 d . . .
H5 H 0.3334 0.3932 0.1212 0.031 Uiso 1 1 calc R . .
C6 C 0.3536(10) 0.3330(6) 0.2097(5) 0.022(2) Uani 1 1 d . . .
H6 H 0.4359 0.3055 0.2058 0.027 Uiso 1 1 calc R . .
C7 C 0.5201(9) 0.2116(6) 0.3171(5) 0.019(2) Uani 1 1 d . . .
C8 C 0.5032(10) 0.1459(6) 0.2748(5) 0.028(3) Uani 1 1 d . . .
H8 H 0.4125 0.1249 0.2576 0.033 Uiso 1 1 calc R . .
C9 C 0.6189(10) 0.1111(7) 0.2578(5) 0.033(3) Uani 1 1 d . . .
H9 H 0.6067 0.0656 0.2295 0.039 Uiso 1 1 calc R . .
C10 C 0.7498(11) 0.1407(7) 0.2808(5) 0.029(3) Uani 1 1 d . . .
H10 H 0.8280 0.1170 0.2677 0.035 Uiso 1 1 calc R . .
C11 C 0.7673(10) 0.2050(7) 0.3230(5) 0.029(3) Uani 1 1 d . . .
H11 H 0.8590 0.2244 0.3407 0.034 Uiso 1 1 calc R . .
C12 C 0.6535(10) 0.2429(6) 0.3407(5) 0.025(2) Uani 1 1 d . . .
H12 H 0.6667 0.2890 0.3682 0.030 Uiso 1 1 calc R . .
C13 C 0.4290(9) 0.3266(6) 0.4067(4) 0.017(2) Uani 1 1 d . . .
H13A H 0.4905 0.3654 0.3908 0.021 Uiso 1 1 calc R . .
H13B H 0.3476 0.3553 0.4164 0.021 Uiso 1 1 calc R . .
C14 C 0.6277(9) 0.3324(6) 0.5065(5) 0.018(2) Uani 1 1 d . . .
C15 C 0.7403(10) 0.2881(7) 0.5426(5) 0.028(3) Uani 1 1 d . . .
H15 H 0.7368 0.2324 0.5415 0.034 Uiso 1 1 calc R . .
C16 C 0.8547(10) 0.3258(7) 0.5792(5) 0.028(3) Uani 1 1 d . . .
H16 H 0.9295 0.2955 0.6049 0.033 Uiso 1 1 calc R . .
C17 C 0.8665(10) 0.4086(8) 0.5803(5) 0.034(3) Uani 1 1 d . . .
H17 H 0.9479 0.4338 0.6059 0.040 Uiso 1 1 calc R . .
C18 C 0.7565(10) 0.4515(7) 0.5433(5) 0.026(3) Uani 1 1 d . . .
H18 H 0.7617 0.5072 0.5427 0.032 Uiso 1 1 calc R . .
C19 C 0.6369(10) 0.4132(6) 0.5065(5) 0.022(2) Uani 1 1 d . . .
H19 H 0.5612 0.4432 0.4812 0.027 Uiso 1 1 calc R . .
C20 C 0.4277(9) 0.2465(6) 0.5099(5) 0.020(2) Uani 1 1 d . . .
H20A H 0.4962 0.2227 0.5484 0.024 Uiso 1 1 calc R . .
H20B H 0.3819 0.2029 0.4806 0.024 Uiso 1 1 calc R . .
C21 C 0.3799(9) 0.3682(6) 0.6080(5) 0.018(2) Uani 1 1 d . . .
C22 C 0.5126(9) 0.3529(6) 0.6486(4) 0.019(2) Uani 1 1 d . . .
H22 H 0.5559 0.3036 0.6452 0.023 Uiso 1 1 calc R . .
C23 C 0.5812(10) 0.4092(7) 0.6937(5) 0.025(3) Uani 1 1 d . . .
H23 H 0.6727 0.3994 0.7201 0.030 Uiso 1 1 calc R . .
C24 C 0.5153(9) 0.4799(6) 0.7000(5) 0.024(3) Uani 1 1 d . . .
H24 H 0.5611 0.5186 0.7313 0.029 Uiso 1 1 calc R . .
C25 C 0.3847(9) 0.4941(6) 0.6612(5) 0.022(2) Uani 1 1 d . . .
H25 H 0.3395 0.5424 0.6660 0.026 Uiso 1 1 calc R . .
C26 C 0.3171(10) 0.4377(6) 0.6146(5) 0.022(2) Uani 1 1 d . . .
H26 H 0.2266 0.4482 0.5874 0.027 Uiso 1 1 calc R . .
C27 C 0.2366(9) 0.2171(6) 0.5947(4) 0.013(2) Uani 1 1 d . . .
C28 C 0.2910(10) 0.2036(6) 0.6645(5) 0.024(2) Uani 1 1 d . . .
H28 H 0.3561 0.2396 0.6903 0.028 Uiso 1 1 calc R . .
C29 C 0.2506(10) 0.1377(7) 0.6970(5) 0.031(3) Uani 1 1 d . . .
H29 H 0.2889 0.1287 0.7445 0.037 Uiso 1 1 calc R . .
C30 C 0.1553(11) 0.0857(6) 0.6603(6) 0.030(3) Uani 1 1 d . . .
H30 H 0.1278 0.0412 0.6830 0.036 Uiso 1 1 calc R . .
C31 C 0.0995(10) 0.0972(6) 0.5914(5) 0.023(2) Uani 1 1 d . . .
H31 H 0.0342 0.0607 0.5666 0.027 Uiso 1 1 calc R . .
C32 C 0.1389(10) 0.1621(6) 0.5584(5) 0.024(2) Uani 1 1 d . . .
H32 H 0.1001 0.1700 0.5108 0.029 Uiso 1 1 calc R . .
N1 N 0.5045(7) 0.2916(5) 0.4696(4) 0.019(2) Uani 1 1 d . . .
P1 P 0.3667(2) 0.25643(17) 0.33675(13) 0.0186(6) Uani 1 1 d . . .
P2 P 0.2912(2) 0.29604(16) 0.54728(13) 0.0179(6) Uani 1 1 d . . .
Cl1 Cl 0.0641(2) 0.07944(16) 0.38820(13) 0.0253(6) Uani 1 1 d . . .
Cl2 Cl -0.0661(2) 0.39605(16) 0.38757(12) 0.0261(6) Uani 1 1 d . . .
Au1 Au 0.21489(4) 0.16958(2) 0.361589(19) 0.01940(13) Uani 1 1 d . . .
Au2 Au 0.11379(4) 0.34441(2) 0.468546(19) 0.01944(13) Uani 1 1 d . . .
O1 O 0.0000 0.5000 0.0000 0.033(3) Uani 1 2 d SD . .
C33 C -0.1871(12) 0.5529(10) 0.0477(6) 0.080(6) Uani 1 1 d D . .
H33A H -0.2208 0.6022 0.0637 0.096 Uiso 0.50 1 d PR A 1
H33B H -0.1692 0.5149 0.0856 0.096 Uiso 0.50 1 d PR A 1
H33C H -0.2579 0.5319 0.0094 0.096 Uiso 0.50 1 d PR A 1
H33D H -0.2700 0.5320 0.0616 0.096 Uiso 0.50 1 d PR A 2
H33E H -0.2158 0.5920 0.0112 0.096 Uiso 0.50 1 d PR A 2
H33F H -0.1253 0.5776 0.0875 0.096 Uiso 0.50 1 d PR A 2
C34 C -0.0545(15) 0.5681(5) 0.0237(11) 0.043(7) Uani 0.50 1 d PD . .
H34A H -0.0729 0.6073 -0.0140 0.051 Uiso 0.50 1 calc PR . .
H34B H 0.0160 0.5905 0.0622 0.051 Uiso 0.50 1 calc PR . .
C35 C 0.111(2) 0.5127(11) -0.0213(12) 0.042(7) Uani 0.50 1 d PD . .
H35A H 0.1782 0.5379 0.0170 0.051 Uiso 0.50 1 calc PR . .
H35B H 0.0879 0.5520 -0.0587 0.051 Uiso 0.50 1 calc PR . .

loop_
_atom_site_aniso_label
_atom_site_aniso_U_11
_atom_site_aniso_U_22
_atom_site_aniso_U_33
_atom_site_aniso_U_23
_atom_site_aniso_U_13
_atom_site_aniso_U_12
C1 0.026(5) 0.014(6) 0.008(5) -0.004(4) 0.000(4) -0.003(4)
C2 0.022(6) 0.049(9) 0.021(6) 0.005(6) 0.007(4) 0.013(5)
C3 0.024(6) 0.056(9) 0.022(6) 0.024(6) 0.008(5) 0.022(6)
C4 0.025(6) 0.046(8) 0.027(6) 0.015(6) 0.005(5) -0.001(5)
C5 0.033(6) 0.030(7) 0.016(6) -0.001(5) 0.008(5) -0.003(5)
C6 0.024(5) 0.031(7) 0.016(5) -0.006(5) 0.012(4) -0.009(5)
C7 0.007(5) 0.036(7) 0.014(5) 0.006(5) 0.001(4) -0.004(4)
C8 0.013(5) 0.031(7) 0.037(7) -0.003(6) 0.001(5) 0.000(5)
C9 0.027(6) 0.033(8) 0.030(7) -0.010(6) -0.010(5) 0.001(5)
C10 0.036(7) 0.039(8) 0.017(6) 0.000(6) 0.016(5) -0.004(5)
C11 0.024(6) 0.050(8) 0.013(5) 0.011(6) 0.005(4) 0.006(5)
C12 0.029(6) 0.014(6) 0.031(6) 0.002(5) 0.009(5) 0.000(5)
C13 0.014(5) 0.023(6) 0.013(5) -0.004(5) 0.000(4) 0.003(4)
C14 0.018(5) 0.020(7) 0.018(5) -0.011(5) 0.007(4) -0.003(4)
C15 0.026(6) 0.026(7) 0.033(6) 0.003(5) 0.008(5) -0.005(5)
C16 0.016(5) 0.048(9) 0.015(6) 0.007(5) -0.003(4) -0.001(5)
C17 0.023(6) 0.056(10) 0.020(6) 0.003(6) -0.001(5) -0.013(6)
C18 0.035(6) 0.025(7) 0.018(6) -0.002(5) 0.003(5) -0.012(5)
C19 0.021(5) 0.028(7) 0.016(6) -0.006(5) 0.002(4) 0.000(5)
C20 0.029(6) 0.015(6) 0.016(5) -0.007(5) 0.001(4) -0.004(5)
C21 0.027(5) 0.018(6) 0.013(5) -0.004(5) 0.011(4) 0.003(5)
C22 0.026(5) 0.025(7) 0.005(5) 0.004(4) 0.001(4) 0.004(5)
C23 0.031(6) 0.037(8) 0.009(5) 0.002(5) 0.009(4) -0.005(5)
C24 0.019(5) 0.031(7) 0.020(6) 0.000(5) -0.003(4) 0.001(5)
C25 0.034(6) 0.015(6) 0.021(5) -0.003(5) 0.015(5) -0.008(5)
C26 0.019(5) 0.030(7) 0.019(6) 0.004(5) 0.006(4) -0.005(5)
C27 0.015(5) 0.014(6) 0.012(5) -0.005(4) 0.005(4) -0.003(4)
C28 0.024(6) 0.027(7) 0.016(5) 0.000(5) -0.003(4) 0.000(5)
C29 0.027(6) 0.042(8) 0.023(6) 0.003(6) 0.003(5) -0.005(5)
C30 0.044(7) 0.015(7) 0.033(7) 0.006(5) 0.014(5) 0.001(5)
C31 0.031(6) 0.009(6) 0.030(6) -0.002(5) 0.010(5) -0.007(5)
C32 0.025(6) 0.021(7) 0.030(6) 0.004(5) 0.015(5) 0.006(5)
N1 0.020(4) 0.024(5) 0.012(4) 0.002(4) -0.001(3) -0.005(4)
P1 0.0163(13) 0.0223(17) 0.0174(14) 0.0006(12) 0.0041(10) 0.0012(11)
P2 0.0193(13) 0.0205(17) 0.0133(13) -0.0020(12) 0.0021(10) -0.0027(11)
Cl1 0.0251(13) 0.0261(17) 0.0239(14) 0.0018(12) 0.0036(10) -0.0063(11)
Cl2 0.0209(13) 0.0322(18) 0.0222(14) 0.0022(12) -0.0018(10) 0.0023(12)
Au1 0.0183(2) 0.0222(3) 0.0173(2) 0.00014(18) 0.00281(15) -0.00377(17)
Au2 0.0173(2) 0.0239(3) 0.0157(2) 0.00106(18) 0.00051(15) -0.00296(17)
O1 0.022(6) 0.039(8) 0.036(7) 0.004(6) 0.006(5) -0.009(5)
C33 0.059(9) 0.159(19) 0.022(7) -0.001(10) 0.006(6) -0.015(11)
C34 0.041(14) 0.038(17) 0.040(15) -0.006(13) -0.011(11) -0.008(13)
C35 0.049(16) 0.027(16) 0.042(16) -0.013(13) -0.008(13) -0.017(13)

loop_
_atom_type_symbol
_atom_type_description
_atom_type_scat_dispersion_real
_atom_type_scat_dispersion_imag
_atom_type_scat_source
C C 0.0033 0.0016 'International Tables Vol C Tables 4.2.6.8 and 6.1.1.4'
H H 0.0000 0.0000 'International Tables Vol C Tables 4.2.6.8 and 6.1.1.4'
N N 0.0061 0.0033 'International Tables Vol C Tables 4.2.6.8 and 6.1.1.4'
P P 0.1023 0.0942 'International Tables Vol C Tables 4.2.6.8 and 6.1.1.4'
Cl Cl 0.1484 0.1585 'International Tables Vol C Tables 4.2.6.8 and 6.1.1.4'
Au Au -2.0133 8.8022 'International Tables Vol C Tables 4.2.6.8 and 6.1.1.4'
O O 0.0106 0.0060 'International Tables Vol C Tables 4.2.6.8 and 6.1.1.4'

loop_
_geom_angle_atom_site_label_1
_geom_angle_atom_site_label_2
_geom_angle_atom_site_label_3
_geom_angle
_geom_angle_site_symmetry_1
_geom_angle_site_symmetry_3
_geom_angle_publ_flag
C2 C1 C6 120.2(9) . . ?
C2 C1 P1 116.1(7) . . ?
C6 C1 P1 123.6(8) . . ?
C1 C2 C3 119.4(9) . . ?
C2 C3 C4 119.5(10) . . ?
C3 C4 C5 119.6(10) . . ?
C4 C5 C6 122.4(10) . . ?
C1 C6 C5 118.8(10) . . ?
C8 C7 C12 119.4(9) . . ?
C8 C7 P1 118.5(7) . . ?
C12 C7 P1 122.0(8) . . ?
C7 C8 C9 119.8(9) . . ?
C8 C9 C10 121.4(11) . . ?
C9 C10 C11 119.1(10) . . ?
C10 C11 C12 121.5(10) . . ?
C7 C12 C11 118.7(10) . . ?
N1 C13 P1 114.4(7) . . ?
C15 C14 C19 119.6(9) . . ?
C15 C14 N1 118.6(9) . . ?
C19 C14 N1 121.8(9) . . ?
C14 C15 C16 119.1(11) . . ?
C15 C16 C17 122.4(10) . . ?
C16 C17 C18 118.0(10) . . ?
C17 C18 C19 120.0(10) . . ?
C14 C19 C18 120.8(9) . . ?
N1 C20 P2 119.2(7) . . ?
C22 C21 C26 119.5(9) . . ?
C22 C21 P2 120.7(8) . . ?
C26 C21 P2 119.8(7) . . ?
C21 C22 C23 120.4(10) . . ?
C22 C23 C24 119.3(9) . . ?
C23 C24 C25 120.1(10) . . ?
C24 C25 C26 120.3(10) . . ?
C21 C26 C25 120.4(9) . . ?
C28 C27 C32 117.8(9) . . ?
C28 C27 P2 123.7(7) . . ?
C32 C27 P2 118.4(7) . . ?
C27 C28 C29 120.5(9) . . ?
C28 C29 C30 120.1(10) . . ?
C29 C30 C31 121.0(10) . . ?
C30 C31 C32 119.6(10) . . ?
C27 C32 C31 121.0(9) . . ?
C13 N1 C14 117.2(8) . . ?
C13 N1 C20 118.3(7) . . ?
C14 N1 C20 117.1(7) . . ?
C1 P1 C7 107.1(4) . . ?
C1 P1 C13 102.0(4) . . ?
C1 P1 Au1 114.0(3) . . ?
C7 P1 C13 106.5(4) . . ?
C7 P1 Au1 113.2(4) . . ?
C13 P1 Au1 113.2(3) . . ?
C20 P2 C21 106.9(4) . . ?
C20 P2 C27 101.0(4) . . ?
C20 P2 Au2 113.9(3) . . ?
C21 P2 C27 108.4(4) . . ?
C21 P2 Au2 113.9(3) . . ?
C27 P2 Au2 111.8(3) . . ?
P1 Au1 Cl1 178.74(9) . . ?
P2 Au2 Cl2 178.99(10) . . ?
C34 O1 C34 180.0(16) . 3_565 ?
C34 O1 C35 112.8(10) . . ?
C34 O1 C35 112.8(10) 3_565 3_565 ?
C34 O1 C35 67.2(10) 3_565 . ?
C34 O1 C35 67.2(10) . 3_565 ?
C35 O1 C35 180(3) . 3_565 ?
O1 C34 C33 112.5(9) . . ?
O1 C35 C33 121.1(16) . 3_565 ?

loop_
_geom_bond_atom_site_label_1
_geom_bond_atom_site_label_2
_geom_bond_distance
_geom_bond_site_symmetry_2
_geom_bond_publ_flag
C1 C2 1.408(13) . ?
C1 C6 1.373(13) . ?
C1 P1 1.815(9) . ?
C2 C3 1.401(14) . ?
C3 C4 1.374(14) . ?
C4 C5 1.375(14) . ?
C5 C6 1.369(14) . ?
C7 C8 1.387(14) . ?
C7 C12 1.395(13) . ?
C7 P1 1.801(9) . ?
C8 C9 1.384(14) . ?
C9 C10 1.362(13) . ?
C10 C11 1.367(15) . ?
C11 C12 1.396(13) . ?
C13 N1 1.437(11) . ?
C13 P1 1.834(9) . ?
C14 C15 1.399(13) . ?
C14 C19 1.380(14) . ?
C14 N1 1.447(11) . ?
C15 C16 1.358(13) . ?
C16 C17 1.416(16) . ?
C17 C18 1.376(14) . ?
C18 C19 1.401(13) . ?
C20 N1 1.433(12) . ?
C20 P2 1.866(9) . ?
C21 C22 1.398(12) . ?
C21 C26 1.353(14) . ?
C21 P2 1.808(10) . ?
C22 C23 1.383(13) . ?
C23 C24 1.386(14) . ?
C24 C25 1.363(12) . ?
C25 C26 1.398(13) . ?
C27 C28 1.394(12) . ?
C27 C32 1.419(13) . ?
C27 P2 1.788(10) . ?
C28 C29 1.393(14) . ?
C29 C30 1.375(14) . ?
C30 C31 1.373(14) . ?
C31 C32 1.382(13) . ?
P1 Au1 2.228(3) . ?
P2 Au2 2.229(2) . ?
Cl1 Au1 2.271(2) . ?
Cl2 Au2 2.289(2) . ?
O1 C34 1.3997(10) . ?
O1 C34 1.3997(10) 3_565 ?
O1 C35 1.27(2) . ?
O1 C35 1.27(2) 3_565 ?
C33 C34 1.4997(10) . ?
C35 C33 1.4997(10) 3_565 ?
